data_1560219
loop_
_publ_author_name
'Wagner, Hannah K.'
'Wadepohl, Hubert'
'Ballmann, Joachim'

_publ_section_title
;
 A 2,2&#x2032;-diphosphinotolane as a versatile precursor for the
 synthesis of P-ylidic mesoionic carbenes via reversible C--P bond
 formation
;
_journal_issue 10
_journal_name_full 'Chemical Science'
_journal_page_first 3693
_journal_page_last 3701
_journal_paper_doi 10.1039/D0SC06128J
_journal_volume 12
_journal_year 2021
_chemical_formula_sum 'C39 H57 Cl2 F6 P2 Ru Sb'
_chemical_formula_weight 995.50
_chemical_properties_physical 'air-sensitive, moisture-sensitive'
_space_group_crystal_system monoclinic
_space_group_IT_number 14
_space_group_name_Hall '-P 2yn'
_space_group_name_H-M_alt 'P 1 21/n 1'
_atom_sites_solution_hydrogens mixed
_atom_sites_solution_primary iterative
_atom_sites_solution_secondary difmap
_audit_block_code ba_jb71
_audit_creation_date 2018-04-16
_audit_creation_method
;
encif (version 1.121)

encifer (version_id = 274361.64)

Olex2 1.3
(compiled 2020.07.31 svn.rc2a7746 for OlexSys, GUI svn.r6145)
;
_audit_update_record
;
2020-10-08 deposited with the CCDC.	2021-01-22 downloaded from the CCDC.
;
_cell_angle_alpha 90
_cell_angle_beta 94.9221(12)
_cell_angle_gamma 90
_cell_formula_units_Z 4
_cell_length_a 14.68263(18)
_cell_length_b 10.27641(16)
_cell_length_c 28.8561(4)
_cell_measurement_reflns_used 31957
_cell_measurement_temperature 120(1)
_cell_measurement_theta_max 32.4970
_cell_measurement_theta_min 2.5350
_cell_volume 4337.89(11)
_computing_cell_refinement 'CrysAlisPro 1.171.39.46 (Rigaku OD, 2018)'
_computing_data_collection 'CrysAlisPro 1.171.39.46 (Rigaku OD, 2018)'
_computing_data_reduction 'CrysAlisPro 1.171.39.46 (Rigaku OD, 2018)'
_computing_publication_material 'encif (Wadepohl, 2009-19); encifer (Allen et al., 2004)'
_computing_structure_refinement 'SHELXL-20xx (Sheldrick, 2015)'
_computing_structure_solution 'SUPERFLIP (Palatinus, 2007-2009)'
_diffrn_ambient_temperature 120(1)
_diffrn_detector 'CCD plate'
_diffrn_detector_area_resol_mean 7.9621
_diffrn_detector_type Eos
_diffrn_measured_fraction_theta_full 0.999
_diffrn_measured_fraction_theta_max 0.965
_diffrn_measurement_details
;
List of Runs (angles in degrees, time in seconds):

  # Type    Start    End  Width  t~exp~   \w     \q     \k     \f   Frames
#--------------------------------------------------------------------------
  1  \w    -56.00 -27.00   0.50   17.50    --    4.00 129.00 173.51   58
  2  \w     -5.00  24.00   0.50   17.50    --   28.00  82.00 138.59   58
  3  \w    -36.00  41.00   0.50   17.50    --   32.59 -57.00-180.00  154
  4  \w     15.00 101.00   0.50   17.50    --   32.59  57.00-150.00  172
  5  \w    -14.00  72.00   0.50   17.50    --   32.59 -99.00 150.00  172
  6  \w    -36.00  32.00   0.50   17.50    --   32.59 -57.00  60.00  136
  7  \w     12.00  38.00   0.50   17.50    --   32.59  57.00  60.00   52
  8  \w     39.00  73.00   0.50   17.50    --   32.59 -99.00  30.00   68
  9  \w    -19.00  53.00   0.50   17.50    --   32.59 -57.00 -30.00  144
 10  \w      3.00 103.00   0.50   17.50    --   32.59  77.00 -90.00  200
 11  \w     54.00 104.00   0.50   17.50    --   32.59  38.00 120.00  100
 12  \w      4.00  45.00   0.50   17.50    --   32.59  77.00 120.00   82
 13  \w     71.00 103.00   0.50   17.50    --   32.59  77.00 120.00   64
 14  \w    -18.00  74.00   0.50   17.50    --   32.59 -99.00 -90.00  184
 15  \w    -11.00  24.00   0.50   17.50    --   32.59 -99.00 -30.00   70
 16  \w      4.00 103.00   0.50   17.50    --   32.59  77.00  30.00  198
 17  \w      7.00  40.00   0.50   17.50    --   32.59  77.00-180.00   66
 18  \w     72.00  98.00   0.50   17.50    --   32.59  77.00-180.00   52
 19  \w     68.00 103.00   0.50   17.50    --   32.59  77.00 -46.83   70
 20  \w      7.00  38.00   0.50   17.50    --   32.59  38.00  30.00   62
 21  \w      8.00  39.00   0.50   17.50    --   32.59  77.00 -46.83   62
;
_diffrn_measurement_device 'four-circle diffractometer'
_diffrn_measurement_device_type 'Agilent SuperNova, Dual, Cu at home/near, Eos'
_diffrn_measurement_method '\w scans'
_diffrn_measurement_specimen_support 'polyimid foil'
_diffrn_orient_matrix_type 'CrysAlisPro convention (1999,Acta A55,543-557)'
_diffrn_orient_matrix_UB_11 0.0420683000
_diffrn_orient_matrix_UB_12 -0.0205328000
_diffrn_orient_matrix_UB_13 -0.0079363000
_diffrn_orient_matrix_UB_21 0.0139877000
_diffrn_orient_matrix_UB_22 0.0658407000
_diffrn_orient_matrix_UB_23 -0.0014924000
_diffrn_orient_matrix_UB_31 0.0196047000
_diffrn_orient_matrix_UB_32 -0.0028050000
_diffrn_orient_matrix_UB_33 0.0233182000
_diffrn_radiation_collimation 'focusing mirrors'
_diffrn_radiation_monochromator mirror
_diffrn_radiation_probe x-ray
_diffrn_radiation_type 'Mo K\a'
_diffrn_radiation_wavelength 0.71073
_diffrn_radiation_xray_symbol K-L~2,3~
_diffrn_reflns_av_R_equivalents 0.0693
_diffrn_reflns_av_unetI/netI 0.0476
_diffrn_reflns_Laue_measured_fraction_full 0.999
_diffrn_reflns_Laue_measured_fraction_max 0.965
_diffrn_reflns_limit_h_max 23
_diffrn_reflns_limit_h_min -23
_diffrn_reflns_limit_k_max 16
_diffrn_reflns_limit_k_min -16
_diffrn_reflns_limit_l_max 45
_diffrn_reflns_limit_l_min -46
_diffrn_reflns_number 135520
_diffrn_reflns_point_group_measured_fraction_full 0.999
_diffrn_reflns_point_group_measured_fraction_max 0.965
_diffrn_reflns_theta_full 25.242
_diffrn_reflns_theta_max 34.800
_diffrn_reflns_theta_min 2.422
_diffrn_source 'microfocus X-Ray tube'
_diffrn_source_type 'Agilent SuperNova (Mo) X-ray Source'
_exptl_absorpt_coefficient_mu 1.220
_exptl_absorpt_correction_T_max 1.000
_exptl_absorpt_correction_T_min 0.902
_exptl_absorpt_correction_type gaussian
_exptl_absorpt_process_details
;
CrysAlisPro 1.171.39.46 (Rigaku Oxford Diffraction, 2018)
Numerical absorption correction based on gaussian integration over
 a multifaceted crystal model (Busing & Levy, 1957).
Empirical absorption correction using spherical harmonics,
 implemented in SCALE3 ABSPACK scaling algorithm.
;
_exptl_crystal_colour yellow
_exptl_crystal_colour_primary yellow
_exptl_crystal_density_diffrn 1.524
_exptl_crystal_description irregular
_exptl_crystal_F_000 2016
_exptl_crystal_size_max 0.102
_exptl_crystal_size_mid 0.077
_exptl_crystal_size_min 0.058
_refine_diff_density_max 1.766
_refine_diff_density_min -1.095
_refine_diff_density_rms 0.103
_refine_ls_extinction_method none
_refine_ls_goodness_of_fit_ref 1.024
_refine_ls_hydrogen_treatment mixed
_refine_ls_matrix_type full
_refine_ls_number_parameters 447
_refine_ls_number_reflns 18168
_refine_ls_number_restraints 49
_refine_ls_restrained_S_all 1.024
_refine_ls_R_factor_all 0.0632
_refine_ls_R_factor_gt 0.0395
_refine_ls_shift/su_max 0.000
_refine_ls_shift/su_mean 0.000
_refine_ls_structure_factor_coef Fsqd
_refine_ls_weighting_details 'w=1/[\s^2^(Fo^2^)+(0.0324P)^2^+1.3011P] where P=(Fo^2^+2Fc^2^)/3'
_refine_ls_weighting_scheme calc
_refine_ls_wR_factor_gt 0.0771
_refine_ls_wR_factor_ref 0.0844
_reflns_Friedel_coverage 0.000
_reflns_number_gt 13473
_reflns_number_total 18168
_reflns_threshold_expression 'I > 2\s(I)'
_cod_data_source_file d0sc06128j2.cif
_cod_data_source_block ba_jb71_sq
_cod_depositor_comments 'Adding full bibliography for 1560218--1560233.cif.'
_cod_original_cell_volume 4337.89(10)
_cod_original_sg_symbol_H-M 'P 21/n'
_cod_database_code 1560219
_audit_block_refno 3079
_audit_block_usercomment 'jb_js_10, irregular, yellow'
_shelx_space_group_comment
;
The symmetry employed for this shelxl refinement is uniquely defined
by the following loop, which should always be used as a source of
symmetry information in preference to the above space-group names.
They are only intended as comments.
;
_reflns_odcompleteness_completeness 99.95
_reflns_odcompleteness_iscentric 1
_reflns_odcompleteness_theta 33.07
_shelxl_version_number 2018/3
_olex2_refinement_description
;
1. Fixed Uiso
 At 1.2 times of:
  All C(H) groups
 At 1.5 times of:
  All C(H,H,H) groups
2. Restrained distances
 Sb-F1 \\sim Sb-F2 \\sim Sb-F3 \\sim Sb-F4 \\sim Sb-F5 \\sim Sb-F6
 with sigma of 0.02
 F1-F2 \\sim F1-F3 \\sim F1-F4 \\sim F1-F5 \\sim F6-F5 \\sim F6-F4 \\sim F6-F3
\\sim F6-F2
 with sigma of 0.02
 F2-F3 \\sim F2-F5 \\sim F3-F4 \\sim F4-F5
 with sigma of 0.02
3.a Ternary CH refined with riding coordinates:
 C15(H15), C18(H18), C21(H21), C24(H24), C33(H33)
3.b Aromatic/amide H refined with riding coordinates:
 C4(H4), C5(H5), C6(H6), C7(H7), C11(H11), C12(H12), C13(H13), C14(H14)
3.c Idealised Me refined as rotating group:
 C16(H16A,H16B,H16C), C17(H17A,H17B,H17C), C19(H19A,H19B,H19C), C20(H20A,H20B,
 H20C), C22(H22A,H22B,H22C), C23(H23A,H23B,H23C), C25(H25A,H25B,H25C), C26(H26A,
 H26B,H26C), C34(H34A,H34B,H34C), C35(H35A,H35B,H35C), C36(H36A,H36B,H36C)
;
_platon_squeeze_void_probe_radius 1.20
_oxdiff_exptl_absorpt_empirical_details
;
Empirical correction (ABSPACK) includes:
- Absorption correction using spherical harmonics
- Frame scaling
- Detector area scaling
;
_oxdiff_exptl_absorpt_empirical_full_max 1.092
_oxdiff_exptl_absorpt_empirical_full_min 0.920
_cell_oxdiff_measurement_reflns_used 31957

loop_
_symmetry_equiv_pos_as_xyz
'x, y, z'
'-x+1/2, y+1/2, -z+1/2'
'-x, -y, -z'
'x-1/2, -y-1/2, z-1/2'

loop_
_atom_site_label
_atom_site_type_symbol
_atom_site_fract_x
_atom_site_fract_y
_atom_site_fract_z
_atom_site_U_iso_or_equiv
_atom_site_adp_type
_atom_site_occupancy
_atom_site_site_symmetry_order
_atom_site_calc_flag
_atom_site_refinement_flags_posn
_atom_site_refinement_flags_adp
_atom_site_refinement_flags_occupancy
_atom_site_disorder_assembly
_atom_site_disorder_group
Sb Sb 0.28064(2) 0.28699(2) 0.45612(2) 0.02852(4) Uani 1 1 d D . . . .
Ru Ru 0.88267(2) 0.25858(2) 0.31989(2) 0.01592(3) Uani 1 1 d . . . . .
Cl1 Cl 0.82950(3) 0.07720(5) 0.27211(2) 0.02468(10) Uani 1 1 d . . . . .
P1 P 0.64144(3) 0.31236(5) 0.41221(2) 0.02070(10) Uani 1 1 d . . . . .
P2 P 0.91931(3) 0.11249(5) 0.37947(2) 0.01811(9) Uani 1 1 d . . . . .
C1 C 0.75759(12) 0.28228(18) 0.40038(7) 0.0199(3) Uani 1 1 d . . . . .
C2 C 0.76339(12) 0.26798(18) 0.35294(6) 0.0187(3) Uani 1 1 d . . . . .
C3 C 0.67123(13) 0.27093(18) 0.32626(7) 0.0201(4) Uani 1 1 d . . . . .
C4 C 0.65196(13) 0.2592(2) 0.27837(7) 0.0227(4) Uani 1 1 d . . . . .
H4 H 0.700403 0.252819 0.258679 0.027 Uiso 1 1 calc R U . . .
C5 C 0.56154(14) 0.2567(2) 0.25938(7) 0.0276(4) Uani 1 1 d . . . . .
H5 H 0.549080 0.246144 0.226750 0.033 Uiso 1 1 calc R U . . .
C6 C 0.48961(14) 0.2693(2) 0.28683(8) 0.0309(5) Uani 1 1 d . . . . .
H6 H 0.428496 0.266646 0.273071 0.037 Uiso 1 1 calc R U . . .
C7 C 0.50651(14) 0.2860(2) 0.33468(7) 0.0288(4) Uani 1 1 d . . . . .
H7 H 0.457602 0.296563 0.353872 0.035 Uiso 1 1 calc R U . . .
C8 C 0.59686(13) 0.2867(2) 0.35364(7) 0.0230(4) Uani 1 1 d . . . . .
C9 C 0.83470(12) 0.28383(18) 0.43674(6) 0.0183(3) Uani 1 1 d . . . . .
C10 C 0.91610(13) 0.21306(18) 0.43129(6) 0.0185(3) Uani 1 1 d . . . . .
C11 C 0.99104(13) 0.23044(19) 0.46371(7) 0.0212(4) Uani 1 1 d . . . . .
H11 H 1.046278 0.185320 0.459692 0.025 Uiso 1 1 calc R U . . .
C12 C 0.98679(14) 0.3124(2) 0.50186(7) 0.0232(4) Uani 1 1 d . . . . .
H12 H 1.039209 0.325152 0.523048 0.028 Uiso 1 1 calc R U . . .
C13 C 0.90562(14) 0.3753(2) 0.50872(7) 0.0243(4) Uani 1 1 d . . . . .
H13 H 0.901136 0.428201 0.535422 0.029 Uiso 1 1 calc R U . . .
C14 C 0.83072(13) 0.3604(2) 0.47628(6) 0.0220(4) Uani 1 1 d . . . . .
H14 H 0.775235 0.403682 0.481253 0.026 Uiso 1 1 calc R U . . .
C15 C 0.62001(13) 0.4813(2) 0.42862(7) 0.0244(4) Uani 1 1 d . . . . .
H15 H 0.649714 0.494914 0.460757 0.029 Uiso 1 1 calc R U . . .
C16 C 0.66469(15) 0.5750(2) 0.39644(9) 0.0350(5) Uani 1 1 d . . . . .
H16A H 0.730960 0.561038 0.399254 0.053 Uiso 1 1 calc R U . . .
H16B H 0.651495 0.664785 0.405155 0.053 Uiso 1 1 calc R U . . .
H16C H 0.640339 0.559386 0.364235 0.053 Uiso 1 1 calc R U . . .
C17 C 0.51725(14) 0.5079(2) 0.43010(8) 0.0319(5) Uani 1 1 d . . . . .
H17A H 0.485910 0.493619 0.399151 0.048 Uiso 1 1 calc R U . . .
H17B H 0.508178 0.598199 0.439635 0.048 Uiso 1 1 calc R U . . .
H17C H 0.492170 0.448895 0.452452 0.048 Uiso 1 1 calc R U . . .
C18 C 0.58911(14) 0.2035(2) 0.45222(7) 0.0264(4) Uani 1 1 d . . . . .
H18 H 0.523842 0.231146 0.452472 0.032 Uiso 1 1 calc R U . . .
C19 C 0.58795(18) 0.0634(2) 0.43474(9) 0.0393(6) Uani 1 1 d . . . . .
H19A H 0.553142 0.058736 0.404256 0.059 Uiso 1 1 calc R U . . .
H19B H 0.559201 0.007388 0.456788 0.059 Uiso 1 1 calc R U . . .
H19C H 0.650762 0.034113 0.431964 0.059 Uiso 1 1 calc R U . . .
C20 C 0.63158(18) 0.2139(2) 0.50235(8) 0.0363(5) Uani 1 1 d . . . . .
H20A H 0.694348 0.180618 0.504230 0.054 Uiso 1 1 calc R U . . .
H20B H 0.595484 0.162419 0.522757 0.054 Uiso 1 1 calc R U . . .
H20C H 0.632124 0.305133 0.512208 0.054 Uiso 1 1 calc R U . . .
C21 C 1.03631(13) 0.04310(19) 0.38229(7) 0.0225(4) Uani 1 1 d . . . . .
H21 H 1.079096 0.118255 0.387921 0.027 Uiso 1 1 calc R U . . .
C22 C 1.05754(15) -0.0162(2) 0.33535(7) 0.0298(4) Uani 1 1 d . . . . .
H22A H 1.027730 -0.101292 0.331392 0.045 Uiso 1 1 calc R U . . .
H22B H 1.123782 -0.026784 0.334826 0.045 Uiso 1 1 calc R U . . .
H22C H 1.034625 0.041695 0.310002 0.045 Uiso 1 1 calc R U . . .
C23 C 1.06188(15) -0.0552(2) 0.42156(8) 0.0295(4) Uani 1 1 d . . . . .
H23A H 1.043787 -0.020503 0.451050 0.044 Uiso 1 1 calc R U . . .
H23B H 1.128056 -0.069962 0.424061 0.044 Uiso 1 1 calc R U . . .
H23C H 1.030058 -0.137608 0.414561 0.044 Uiso 1 1 calc R U . . .
C24 C 0.83596(14) -0.02042(19) 0.38775(7) 0.0240(4) Uani 1 1 d . . . . .
H24 H 0.774474 0.014623 0.376496 0.029 Uiso 1 1 calc R U . . .
C25 C 0.84964(16) -0.1434(2) 0.35922(8) 0.0317(5) Uani 1 1 d . . . . .
H25A H 0.853505 -0.119694 0.326549 0.048 Uiso 1 1 calc R U . . .
H25B H 0.797862 -0.202427 0.361695 0.048 Uiso 1 1 calc R U . . .
H25C H 0.906310 -0.186787 0.371142 0.048 Uiso 1 1 calc R U . . .
C26 C 0.83028(17) -0.0570(2) 0.43925(8) 0.0335(5) Uani 1 1 d . . . . .
H26A H 0.889067 -0.092818 0.451952 0.050 Uiso 1 1 calc R U . . .
H26B H 0.782220 -0.122246 0.441633 0.050 Uiso 1 1 calc R U . . .
H26C H 0.815952 0.020753 0.456885 0.050 Uiso 1 1 calc R U . . .
C27 C 0.94889(13) 0.3337(2) 0.25481(6) 0.0223(4) Uani 1 1 d . . . . .
C28 C 1.01836(13) 0.31212(19) 0.29032(7) 0.0213(4) Uani 1 1 d . . . . .
H28 H 1.0715(16) 0.253(2) 0.2822(8) 0.026 Uiso 1 1 d . U . . .
C29 C 1.01061(13) 0.36591(19) 0.33512(7) 0.0204(4) Uani 1 1 d . . . . .
H29 H 1.0552(15) 0.349(2) 0.3607(8) 0.025 Uiso 1 1 d . U . . .
C30 C 0.93847(13) 0.45192(18) 0.34421(7) 0.0204(4) Uani 1 1 d . . . . .
C31 C 0.86933(13) 0.47254(19) 0.30744(7) 0.0214(4) Uani 1 1 d . . . . .
H31 H 0.8204(15) 0.519(2) 0.3129(8) 0.026 Uiso 1 1 d . U . . .
C32 C 0.87324(13) 0.4141(2) 0.26379(7) 0.0223(4) Uani 1 1 d . . . . .
H32 H 0.8275(16) 0.427(2) 0.2420(8) 0.027 Uiso 1 1 d . U . . .
C33 C 0.95067(17) 0.2755(2) 0.20657(7) 0.0308(5) Uani 1 1 d . . . . .
H33 H 0.888922 0.237616 0.197614 0.037 Uiso 1 1 calc R U . . .
C34 C 1.02089(18) 0.1672(3) 0.20356(8) 0.0405(6) Uani 1 1 d . . . . .
H34A H 1.082431 0.202369 0.211035 0.061 Uiso 1 1 calc R U . . .
H34B H 1.016195 0.131364 0.171966 0.061 Uiso 1 1 calc R U . . .
H34C H 1.009171 0.098196 0.225729 0.061 Uiso 1 1 calc R U . . .
C35 C 0.9664(3) 0.3848(3) 0.17243(9) 0.0597(9) Uani 1 1 d . . . . .
H35A H 0.918242 0.450441 0.173685 0.090 Uiso 1 1 calc R U . . .
H35B H 0.965001 0.349259 0.140863 0.090 Uiso 1 1 calc R U . . .
H35C H 1.026072 0.425048 0.180795 0.090 Uiso 1 1 calc R U . . .
C36 C 0.94070(15) 0.5229(2) 0.38965(7) 0.0260(4) Uani 1 1 d . . . . .
H36A H 0.878154 0.544003 0.396480 0.039 Uiso 1 1 calc R U . . .
H36B H 0.975997 0.603323 0.387746 0.039 Uiso 1 1 calc R U . . .
H36C H 0.969405 0.467625 0.414461 0.039 Uiso 1 1 calc R U . . .
F1 F 0.21135(9) 0.32545(14) 0.50582(5) 0.0388(3) Uani 1 1 d D . . . .
F2 F 0.31406(9) 0.46400(14) 0.45462(5) 0.0410(3) Uani 1 1 d D . . . .
F3 F 0.38250(10) 0.25480(15) 0.49823(5) 0.0448(4) Uani 1 1 d D . . . .
F4 F 0.24544(11) 0.11243(15) 0.45789(5) 0.0508(4) Uani 1 1 d D . . . .
F5 F 0.18014(10) 0.3231(2) 0.41391(6) 0.0627(5) Uani 1 1 d D . . . .
F6 F 0.35267(12) 0.25377(18) 0.40713(6) 0.0604(5) Uani 1 1 d D . . . .

loop_
_atom_site_aniso_label
_atom_site_aniso_U_11
_atom_site_aniso_U_22
_atom_site_aniso_U_33
_atom_site_aniso_U_23
_atom_site_aniso_U_13
_atom_site_aniso_U_12
Sb 0.01825(6) 0.04003(9) 0.02736(7) 0.00097(6) 0.00249(5) -0.00552(6)
Ru 0.01320(6) 0.01738(7) 0.01697(6) 0.00146(5) 0.00016(5) -0.00044(5)
Cl1 0.0223(2) 0.0238(2) 0.0275(2) -0.00472(18) -0.00043(18) -0.00350(17)
P1 0.0155(2) 0.0272(3) 0.0195(2) 0.00046(19) 0.00246(17) -0.00147(18)
P2 0.0180(2) 0.0165(2) 0.0196(2) 0.00208(17) 0.00051(17) -0.00010(17)
C1 0.0149(8) 0.0223(9) 0.0224(9) 0.0014(7) 0.0012(7) 0.0005(6)
C2 0.0168(8) 0.0187(8) 0.0204(8) 0.0021(7) 0.0003(6) -0.0004(6)
C3 0.0166(8) 0.0222(9) 0.0214(8) 0.0026(7) 0.0014(7) -0.0001(7)
C4 0.0174(8) 0.0301(10) 0.0205(9) 0.0032(8) 0.0013(7) -0.0006(7)
C5 0.0223(9) 0.0385(12) 0.0212(9) 0.0022(8) -0.0025(7) 0.0003(8)
C6 0.0173(9) 0.0448(13) 0.0297(11) -0.0002(9) -0.0029(8) -0.0007(9)
C7 0.0153(9) 0.0446(13) 0.0265(10) -0.0012(9) 0.0017(7) -0.0007(8)
C8 0.0176(8) 0.0308(10) 0.0203(9) 0.0022(7) 0.0003(7) -0.0021(7)
C9 0.0168(8) 0.0195(8) 0.0186(8) 0.0028(6) 0.0015(6) -0.0018(6)
C10 0.0192(8) 0.0184(8) 0.0178(8) 0.0031(6) 0.0009(6) 0.0001(6)
C11 0.0187(8) 0.0217(9) 0.0227(9) 0.0050(7) -0.0004(7) 0.0006(7)
C12 0.0219(9) 0.0257(10) 0.0213(9) 0.0016(7) -0.0022(7) -0.0005(7)
C13 0.0250(10) 0.0293(10) 0.0183(9) -0.0003(8) 0.0009(7) 0.0000(8)
C14 0.0185(9) 0.0263(10) 0.0212(9) -0.0005(7) 0.0018(7) 0.0006(7)
C15 0.0179(9) 0.0278(10) 0.0276(10) -0.0005(8) 0.0026(7) 0.0011(7)
C16 0.0274(11) 0.0301(12) 0.0490(14) 0.0090(10) 0.0117(10) 0.0026(9)
C17 0.0207(10) 0.0388(13) 0.0365(12) -0.0040(10) 0.0044(8) 0.0049(9)
C18 0.0215(9) 0.0338(11) 0.0245(10) 0.0012(8) 0.0061(7) -0.0041(8)
C19 0.0485(15) 0.0341(13) 0.0367(13) -0.0043(10) 0.0126(11) -0.0141(11)
C20 0.0435(14) 0.0416(14) 0.0245(11) 0.0035(9) 0.0071(10) -0.0097(11)
C21 0.0202(9) 0.0202(9) 0.0268(10) 0.0019(7) 0.0009(7) 0.0039(7)
C22 0.0301(11) 0.0270(11) 0.0327(11) -0.0003(9) 0.0039(9) 0.0069(8)
C23 0.0305(11) 0.0226(10) 0.0343(11) 0.0061(8) -0.0033(9) 0.0050(8)
C24 0.0229(9) 0.0221(9) 0.0270(10) 0.0030(8) 0.0026(7) -0.0036(7)
C25 0.0371(12) 0.0197(10) 0.0381(12) -0.0014(9) 0.0022(9) -0.0052(9)
C26 0.0419(13) 0.0275(11) 0.0317(11) 0.0081(9) 0.0064(10) -0.0075(10)
C27 0.0216(9) 0.0265(10) 0.0192(9) 0.0030(7) 0.0039(7) -0.0015(7)
C28 0.0151(8) 0.0230(9) 0.0260(9) 0.0034(7) 0.0036(7) -0.0019(7)
C29 0.0165(8) 0.0210(9) 0.0230(9) 0.0031(7) -0.0028(7) -0.0047(7)
C30 0.0211(9) 0.0179(9) 0.0220(9) 0.0030(7) 0.0014(7) -0.0033(7)
C31 0.0185(9) 0.0185(9) 0.0273(10) 0.0052(7) 0.0025(7) 0.0012(7)
C32 0.0194(9) 0.0241(10) 0.0230(9) 0.0076(7) -0.0012(7) -0.0009(7)
C33 0.0361(12) 0.0362(12) 0.0205(9) 0.0013(8) 0.0039(8) -0.0004(9)
C34 0.0405(14) 0.0500(15) 0.0315(12) -0.0111(11) 0.0060(10) 0.0070(12)
C35 0.107(3) 0.0504(18) 0.0254(12) 0.0070(12) 0.0245(15) -0.0003(17)
C36 0.0334(11) 0.0190(9) 0.0253(10) -0.0014(7) 0.0010(8) -0.0035(8)
F1 0.0345(7) 0.0391(8) 0.0452(8) 0.0062(6) 0.0180(6) 0.0047(6)
F2 0.0328(7) 0.0405(8) 0.0506(9) 0.0080(7) 0.0082(6) -0.0077(6)
F3 0.0283(7) 0.0539(9) 0.0504(9) -0.0014(7) -0.0075(6) 0.0097(6)
F4 0.0579(10) 0.0420(9) 0.0542(10) -0.0089(7) 0.0143(8) -0.0165(8)
F5 0.0345(8) 0.1012(15) 0.0487(9) 0.0302(10) -0.0177(7) -0.0243(9)
F6 0.0561(11) 0.0834(13) 0.0457(9) -0.0223(9) 0.0283(8) -0.0265(9)

loop_
_atom_type_symbol
_atom_type_description
_atom_type_scat_dispersion_real
_atom_type_scat_dispersion_imag
_atom_type_scat_source
C C 0.0033 0.0016 'International Tables Vol C Tables 4.2.6.8 and 6.1.1.4'
H H 0.0000 0.0000 'International Tables Vol C Tables 4.2.6.8 and 6.1.1.4'
Cl Cl 0.1484 0.1585 'International Tables Vol C Tables 4.2.6.8 and 6.1.1.4'
F F 0.0171 0.0103 'International Tables Vol C Tables 4.2.6.8 and 6.1.1.4'
P P 0.1023 0.0942 'International Tables Vol C Tables 4.2.6.8 and 6.1.1.4'
Ru Ru -1.2594 0.8363 'International Tables Vol C Tables 4.2.6.8 and 6.1.1.4'
Sb Sb -0.5866 1.5461 'International Tables Vol C Tables 4.2.6.8 and 6.1.1.4'

loop_
_exptl_crystal_face_index_h
_exptl_crystal_face_index_k
_exptl_crystal_face_index_l
_exptl_crystal_face_perp_dist
-3 -14 -1 0.0444
-17 7 16 0.0311
-20 0 13 0.0201
1 0 40 0.0337
-1 0 -40 0.0337
7 -1 37 0.0444
-7 0 -37 0.0377
3 14 1 0.0444
20 0 -10 0.0361

loop_
_geom_angle_atom_site_label_1
_geom_angle_atom_site_label_2
_geom_angle_atom_site_label_3
_geom_angle
_geom_angle_site_symmetry_1
_geom_angle_site_symmetry_3
_geom_angle_publ_flag
F1 Sb F2 88.48(6) . . ?
F1 Sb F3 89.79(7) . . ?
F3 Sb F2 89.45(7) . . ?
F4 Sb F1 90.68(6) . . ?
F4 Sb F2 178.97(7) . . ?
F4 Sb F3 91.14(7) . . ?
F5 Sb F1 90.39(7) . . ?
F5 Sb F2 89.19(7) . . ?
F5 Sb F3 178.62(8) . . ?
F5 Sb F4 90.22(8) . . ?
F6 Sb F1 177.88(7) . . ?
F6 Sb F2 89.64(7) . . ?
F6 Sb F3 89.22(8) . . ?
F6 Sb F4 91.21(7) . . ?
F6 Sb F5 90.56(8) . . ?
P2 Ru Cl1 88.075(18) . . ?
P2 Ru C27 137.01(5) . . ?
C2 Ru Cl1 93.12(5) . . ?
C2 Ru P2 80.77(5) . . ?
C2 Ru C27 142.04(7) . . ?
C2 Ru C28 162.75(7) . . ?
C2 Ru C29 129.05(7) . . ?
C2 Ru C30 96.64(7) . . ?
C2 Ru C31 87.83(7) . . ?
C2 Ru C32 107.09(7) . . ?
C27 Ru Cl1 86.09(5) . . ?
C28 Ru Cl1 102.78(5) . . ?
C28 Ru P2 106.12(5) . . ?
C28 Ru C27 35.28(7) . . ?
C29 Ru Cl1 137.30(5) . . ?
C29 Ru P2 92.12(5) . . ?
C29 Ru C27 65.36(7) . . ?
C29 Ru C28 36.75(7) . . ?
C29 Ru C30 37.41(7) . . ?
C29 Ru C31 66.33(7) . . ?
C29 Ru C32 77.73(7) . . ?
C30 Ru Cl1 163.37(5) . . ?
C30 Ru P2 106.73(5) . . ?
C30 Ru C27 77.93(7) . . ?
C30 Ru C28 66.35(7) . . ?
C30 Ru C32 66.25(7) . . ?
C31 Ru Cl1 130.55(5) . . ?
C31 Ru P2 140.42(5) . . ?
C31 Ru C27 65.12(7) . . ?
C31 Ru C28 76.80(7) . . ?
C31 Ru C30 37.02(7) . . ?
C31 Ru C32 36.24(7) . . ?
C32 Ru Cl1 98.02(5) . . ?
C32 Ru P2 169.66(5) . . ?
C32 Ru C27 36.17(7) . . ?
C32 Ru C28 64.47(7) . . ?
C1 P1 C15 113.52(9) . . ?
C1 P1 C18 118.28(10) . . ?
C8 P1 C1 94.12(9) . . ?
C8 P1 C15 109.16(10) . . ?
C8 P1 C18 111.71(10) . . ?
C18 P1 C15 109.04(10) . . ?
C10 P2 Ru 102.78(6) . . ?
C10 P2 C21 105.73(9) . . ?
C10 P2 C24 104.30(9) . . ?
C21 P2 Ru 115.97(6) . . ?
C21 P2 C24 109.18(9) . . ?
C24 P2 Ru 117.28(7) . . ?
C2 C1 P1 110.25(14) . . ?
C2 C1 C9 126.48(17) . . ?
C9 C1 P1 123.11(14) . . ?
C1 C2 Ru 125.92(14) . . ?
C1 C2 C3 112.07(16) . . ?
C3 C2 Ru 121.83(13) . . ?
C4 C3 C2 127.30(17) . . ?
C4 C3 C8 117.69(17) . . ?
C8 C3 C2 115.01(16) . . ?
C3 C4 H4 120.1 . . ?
C3 C4 C5 119.87(18) . . ?
C5 C4 H4 120.1 . . ?
C4 C5 H5 119.2 . . ?
C6 C5 C4 121.57(19) . . ?
C6 C5 H5 119.2 . . ?
C5 C6 H6 120.0 . . ?
C5 C6 C7 120.06(19) . . ?
C7 C6 H6 120.0 . . ?
C6 C7 H7 120.9 . . ?
C8 C7 C6 118.27(19) . . ?
C8 C7 H7 120.9 . . ?
C3 C8 P1 108.04(14) . . ?
C7 C8 P1 129.45(16) . . ?
C7 C8 C3 122.47(18) . . ?
C10 C9 C1 121.16(17) . . ?
C14 C9 C1 120.36(17) . . ?
C14 C9 C10 118.40(17) . . ?
C9 C10 P2 117.59(14) . . ?
C11 C10 P2 123.32(14) . . ?
C11 C10 C9 118.94(17) . . ?
C10 C11 H11 119.3 . . ?
C12 C11 C10 121.49(18) . . ?
C12 C11 H11 119.3 . . ?
C11 C12 H12 120.2 . . ?
C13 C12 C11 119.53(18) . . ?
C13 C12 H12 120.2 . . ?
C12 C13 H13 120.2 . . ?
C12 C13 C14 119.55(18) . . ?
C14 C13 H13 120.2 . . ?
C9 C14 H14 119.1 . . ?
C13 C14 C9 121.88(18) . . ?
C13 C14 H14 119.1 . . ?
P1 C15 H15 107.5 . . ?
C16 C15 P1 110.38(15) . . ?
C16 C15 H15 107.5 . . ?
C16 C15 C17 112.29(18) . . ?
C17 C15 P1 111.46(15) . . ?
C17 C15 H15 107.5 . . ?
C15 C16 H16A 109.5 . . ?
C15 C16 H16B 109.5 . . ?
C15 C16 H16C 109.5 . . ?
H16A C16 H16B 109.5 . . ?
H16A C16 H16C 109.5 . . ?
H16B C16 H16C 109.5 . . ?
C15 C17 H17A 109.5 . . ?
C15 C17 H17B 109.5 . . ?
C15 C17 H17C 109.5 . . ?
H17A C17 H17B 109.5 . . ?
H17A C17 H17C 109.5 . . ?
H17B C17 H17C 109.5 . . ?
P1 C18 H18 106.7 . . ?
C19 C18 P1 111.28(15) . . ?
C19 C18 H18 106.7 . . ?
C19 C18 C20 111.7(2) . . ?
C20 C18 P1 113.37(15) . . ?
C20 C18 H18 106.7 . . ?
C18 C19 H19A 109.5 . . ?
C18 C19 H19B 109.5 . . ?
C18 C19 H19C 109.5 . . ?
H19A C19 H19B 109.5 . . ?
H19A C19 H19C 109.5 . . ?
H19B C19 H19C 109.5 . . ?
C18 C20 H20A 109.5 . . ?
C18 C20 H20B 109.5 . . ?
C18 C20 H20C 109.5 . . ?
H20A C20 H20B 109.5 . . ?
H20A C20 H20C 109.5 . . ?
H20B C20 H20C 109.5 . . ?
P2 C21 H21 106.1 . . ?
C22 C21 P2 111.71(14) . . ?
C22 C21 H21 106.1 . . ?
C23 C21 P2 116.78(14) . . ?
C23 C21 H21 106.1 . . ?
C23 C21 C22 109.41(17) . . ?
C21 C22 H22A 109.5 . . ?
C21 C22 H22B 109.5 . . ?
C21 C22 H22C 109.5 . . ?
H22A C22 H22B 109.5 . . ?
H22A C22 H22C 109.5 . . ?
H22B C22 H22C 109.5 . . ?
C21 C23 H23A 109.5 . . ?
C21 C23 H23B 109.5 . . ?
C21 C23 H23C 109.5 . . ?
H23A C23 H23B 109.5 . . ?
H23A C23 H23C 109.5 . . ?
H23B C23 H23C 109.5 . . ?
P2 C24 H24 106.2 . . ?
C25 C24 P2 114.72(14) . . ?
C25 C24 H24 106.2 . . ?
C25 C24 C26 109.72(18) . . ?
C26 C24 P2 113.14(14) . . ?
C26 C24 H24 106.2 . . ?
C24 C25 H25A 109.5 . . ?
C24 C25 H25B 109.5 . . ?
C24 C25 H25C 109.5 . . ?
H25A C25 H25B 109.5 . . ?
H25A C25 H25C 109.5 . . ?
H25B C25 H25C 109.5 . . ?
C24 C26 H26A 109.5 . . ?
C24 C26 H26B 109.5 . . ?
C24 C26 H26C 109.5 . . ?
H26A C26 H26B 109.5 . . ?
H26A C26 H26C 109.5 . . ?
H26B C26 H26C 109.5 . . ?
C28 C27 Ru 71.61(11) . . ?
C28 C27 C32 119.27(18) . . ?
C28 C27 C33 122.68(19) . . ?
C32 C27 Ru 70.03(11) . . ?
C32 C27 C33 118.05(18) . . ?
C33 C27 Ru 130.76(15) . . ?
Ru C28 H28 129.6(13) . . ?
C27 C28 Ru 73.11(11) . . ?
C27 C28 H28 116.3(13) . . ?
C27 C28 C29 119.63(18) . . ?
C29 C28 Ru 67.39(10) . . ?
C29 C28 H28 123.9(13) . . ?
Ru C29 H29 125.5(14) . . ?
C28 C29 Ru 75.85(11) . . ?
C28 C29 H29 121.9(13) . . ?
C28 C29 C30 121.97(17) . . ?
C30 C29 Ru 73.16(11) . . ?
C30 C29 H29 116.0(14) . . ?
C29 C30 Ru 69.43(10) . . ?
C29 C30 C36 120.22(17) . . ?
C31 C30 Ru 71.30(11) . . ?
C31 C30 C29 116.83(17) . . ?
C31 C30 C36 122.82(18) . . ?
C36 C30 Ru 133.32(13) . . ?
Ru C31 H31 124.2(15) . . ?
C30 C31 Ru 71.68(11) . . ?
C30 C31 H31 119.1(15) . . ?
C32 C31 Ru 73.30(11) . . ?
C32 C31 C30 121.73(18) . . ?
C32 C31 H31 119.0(15) . . ?
Ru C32 H32 127.3(15) . . ?
C27 C32 Ru 73.81(11) . . ?
C27 C32 H32 120.7(15) . . ?
C31 C32 Ru 70.46(11) . . ?
C31 C32 C27 120.30(18) . . ?
C31 C32 H32 119.0(15) . . ?
C27 C33 H33 107.7 . . ?
C27 C33 C34 113.90(19) . . ?
C27 C33 C35 108.5(2) . . ?
C34 C33 H33 107.7 . . ?
C34 C33 C35 111.1(2) . . ?
C35 C33 H33 107.7 . . ?
C33 C34 H34A 109.5 . . ?
C33 C34 H34B 109.5 . . ?
C33 C34 H34C 109.5 . . ?
H34A C34 H34B 109.5 . . ?
H34A C34 H34C 109.5 . . ?
H34B C34 H34C 109.5 . . ?
C33 C35 H35A 109.5 . . ?
C33 C35 H35B 109.5 . . ?
C33 C35 H35C 109.5 . . ?
H35A C35 H35B 109.5 . . ?
H35A C35 H35C 109.5 . . ?
H35B C35 H35C 109.5 . . ?
C30 C36 H36A 109.5 . . ?
C30 C36 H36B 109.5 . . ?
C30 C36 H36C 109.5 . . ?
H36A C36 H36B 109.5 . . ?
H36A C36 H36C 109.5 . . ?
H36B C36 H36C 109.5 . . ?

loop_
_geom_bond_atom_site_label_1
_geom_bond_atom_site_label_2
_geom_bond_distance
_geom_bond_site_symmetry_2
_geom_bond_publ_flag
Sb F1 1.8704(13) . ?
Sb F2 1.8855(14) . ?
Sb F3 1.8738(14) . ?
Sb F4 1.8688(15) . ?
Sb F5 1.8683(14) . ?
Sb F6 1.8680(15) . ?
Ru Cl1 2.4084(5) . ?
Ru P2 2.3108(5) . ?
Ru C2 2.0669(18) . ?
Ru C27 2.3197(19) . ?
Ru C28 2.3004(18) . ?
Ru C29 2.1901(18) . ?
Ru C30 2.2388(19) . ?
Ru C31 2.2338(19) . ?
Ru C32 2.2703(19) . ?
P1 C1 1.7946(19) . ?
P1 C8 1.779(2) . ?
P1 C15 1.834(2) . ?
P1 C18 1.824(2) . ?
P2 C10 1.8218(19) . ?
P2 C21 1.8553(19) . ?
P2 C24 1.863(2) . ?
C1 C2 1.387(3) . ?
C1 C9 1.476(3) . ?
C2 C3 1.499(3) . ?
C3 C4 1.392(3) . ?
C3 C8 1.411(3) . ?
C4 H4 0.9500 . ?
C4 C5 1.392(3) . ?
C5 H5 0.9500 . ?
C5 C6 1.379(3) . ?
C6 H6 0.9500 . ?
C6 C7 1.392(3) . ?
C7 H7 0.9500 . ?
C7 C8 1.391(3) . ?
C9 C10 1.419(3) . ?
C9 C14 1.391(3) . ?
C10 C11 1.393(3) . ?
C11 H11 0.9500 . ?
C11 C12 1.392(3) . ?
C12 H12 0.9500 . ?
C12 C13 1.385(3) . ?
C13 H13 0.9500 . ?
C13 C14 1.390(3) . ?
C14 H14 0.9500 . ?
C15 H15 1.0000 . ?
C15 C16 1.524(3) . ?
C15 C17 1.537(3) . ?
C16 H16A 0.9800 . ?
C16 H16B 0.9800 . ?
C16 H16C 0.9800 . ?
C17 H17A 0.9800 . ?
C17 H17B 0.9800 . ?
C17 H17C 0.9800 . ?
C18 H18 1.0000 . ?
C18 C19 1.525(3) . ?
C18 C20 1.529(3) . ?
C19 H19A 0.9800 . ?
C19 H19B 0.9800 . ?
C19 H19C 0.9800 . ?
C20 H20A 0.9800 . ?
C20 H20B 0.9800 . ?
C20 H20C 0.9800 . ?
C21 H21 1.0000 . ?
C21 C22 1.541(3) . ?
C21 C23 1.540(3) . ?
C22 H22A 0.9800 . ?
C22 H22B 0.9800 . ?
C22 H22C 0.9800 . ?
C23 H23A 0.9800 . ?
C23 H23B 0.9800 . ?
C23 H23C 0.9800 . ?
C24 H24 1.0000 . ?
C24 C25 1.531(3) . ?
C24 C26 1.542(3) . ?
C25 H25A 0.9800 . ?
C25 H25B 0.9800 . ?
C25 H25C 0.9800 . ?
C26 H26A 0.9800 . ?
C26 H26B 0.9800 . ?
C26 H26C 0.9800 . ?
C27 C28 1.400(3) . ?
C27 C32 1.425(3) . ?
C27 C33 1.517(3) . ?
C28 H28 1.03(2) . ?
C28 C29 1.420(3) . ?
C29 H29 0.96(2) . ?
C29 C30 1.421(3) . ?
C30 C31 1.420(3) . ?
C30 C36 1.498(3) . ?
C31 H31 0.89(2) . ?
C31 C32 1.401(3) . ?
C32 H32 0.89(2) . ?
C33 H33 1.0000 . ?
C33 C34 1.525(3) . ?
C33 C35 1.525(3) . ?
C34 H34A 0.9800 . ?
C34 H34B 0.9800 . ?
C34 H34C 0.9800 . ?
C35 H35A 0.9800 . ?
C35 H35B 0.9800 . ?
C35 H35C 0.9800 . ?
C36 H36A 0.9800 . ?
C36 H36B 0.9800 . ?
C36 H36C 0.9800 . ?

loop_
_geom_torsion_atom_site_label_1
_geom_torsion_atom_site_label_2
_geom_torsion_atom_site_label_3
_geom_torsion_atom_site_label_4
_geom_torsion
_geom_torsion_site_symmetry_1
_geom_torsion_site_symmetry_2
_geom_torsion_site_symmetry_3
_geom_torsion_site_symmetry_4
_geom_torsion_publ_flag
Ru P2 C10 C9 54.86(15) . . . . ?
Ru P2 C10 C11 -120.59(15) . . . . ?
Ru P2 C21 C22 -52.64(16) . . . . ?
Ru P2 C21 C23 -179.61(13) . . . . ?
Ru P2 C24 C25 88.40(16) . . . . ?
Ru P2 C24 C26 -144.68(14) . . . . ?
Ru C2 C3 C4 4.7(3) . . . . ?
Ru C2 C3 C8 -175.68(14) . . . . ?
Ru C27 C28 C29 -50.59(16) . . . . ?
Ru C27 C32 C31 55.04(16) . . . . ?
Ru C27 C33 C34 -79.3(3) . . . . ?
Ru C27 C33 C35 156.38(19) . . . . ?
Ru C28 C29 C30 -59.36(16) . . . . ?
Ru C29 C30 C31 -55.00(15) . . . . ?
Ru C29 C30 C36 129.01(17) . . . . ?
Ru C30 C31 C32 -55.90(17) . . . . ?
Ru C31 C32 C27 -56.63(17) . . . . ?
P1 C1 C2 Ru 170.55(10) . . . . ?
P1 C1 C2 C3 -4.6(2) . . . . ?
P1 C1 C9 C10 155.02(15) . . . . ?
P1 C1 C9 C14 -28.2(3) . . . . ?
P2 C10 C11 C12 177.31(15) . . . . ?
C1 P1 C8 C3 -6.46(15) . . . . ?
C1 P1 C8 C7 176.0(2) . . . . ?
C1 P1 C15 C16 44.62(18) . . . . ?
C1 P1 C15 C17 170.13(14) . . . . ?
C1 P1 C18 C19 -59.73(19) . . . . ?
C1 P1 C18 C20 67.22(19) . . . . ?
C1 C2 C3 C4 -179.88(19) . . . . ?
C1 C2 C3 C8 -0.3(2) . . . . ?
C1 C9 C10 P2 -3.6(2) . . . . ?
C1 C9 C10 C11 172.02(17) . . . . ?
C1 C9 C14 C13 -172.88(18) . . . . ?
C2 C1 C9 C10 -30.1(3) . . . . ?
C2 C1 C9 C14 146.6(2) . . . . ?
C2 C3 C4 C5 176.40(19) . . . . ?
C2 C3 C8 P1 5.0(2) . . . . ?
C2 C3 C8 C7 -177.2(2) . . . . ?
C3 C4 C5 C6 1.8(3) . . . . ?
C4 C3 C8 P1 -175.34(15) . . . . ?
C4 C3 C8 C7 2.4(3) . . . . ?
C4 C5 C6 C7 0.5(4) . . . . ?
C5 C6 C7 C8 -1.3(3) . . . . ?
C6 C7 C8 P1 177.06(18) . . . . ?
C6 C7 C8 C3 -0.2(3) . . . . ?
C8 P1 C1 C2 6.52(15) . . . . ?
C8 P1 C1 C9 -177.90(16) . . . . ?
C8 P1 C15 C16 -58.92(17) . . . . ?
C8 P1 C15 C17 66.58(17) . . . . ?
C8 P1 C18 C19 47.85(19) . . . . ?
C8 P1 C18 C20 174.81(16) . . . . ?
C8 C3 C4 C5 -3.2(3) . . . . ?
C9 C1 C2 Ru -4.8(3) . . . . ?
C9 C1 C2 C3 179.99(17) . . . . ?
C9 C10 C11 C12 1.9(3) . . . . ?
C10 P2 C21 C22 -165.77(14) . . . . ?
C10 P2 C21 C23 67.25(17) . . . . ?
C10 P2 C24 C25 -158.75(15) . . . . ?
C10 P2 C24 C26 -31.83(17) . . . . ?
C10 C9 C14 C13 4.0(3) . . . . ?
C10 C11 C12 C13 2.0(3) . . . . ?
C11 C12 C13 C14 -2.9(3) . . . . ?
C12 C13 C14 C9 -0.1(3) . . . . ?
C14 C9 C10 P2 179.50(14) . . . . ?
C14 C9 C10 C11 -4.8(3) . . . . ?
C15 P1 C1 C2 -106.44(15) . . . . ?
C15 P1 C1 C9 69.13(18) . . . . ?
C15 P1 C8 C3 110.19(15) . . . . ?
C15 P1 C8 C7 -67.4(2) . . . . ?
C15 P1 C18 C19 168.59(16) . . . . ?
C15 P1 C18 C20 -64.46(19) . . . . ?
C18 P1 C1 C2 123.91(15) . . . . ?
C18 P1 C1 C9 -60.52(19) . . . . ?
C18 P1 C8 C3 -129.14(15) . . . . ?
C18 P1 C8 C7 53.3(2) . . . . ?
C18 P1 C15 C16 178.78(15) . . . . ?
C18 P1 C15 C17 -55.71(17) . . . . ?
C21 P2 C10 C9 176.90(14) . . . . ?
C21 P2 C10 C11 1.44(18) . . . . ?
C21 P2 C24 C25 -46.11(18) . . . . ?
C21 P2 C24 C26 80.81(17) . . . . ?
C24 P2 C10 C9 -68.01(16) . . . . ?
C24 P2 C10 C11 116.53(17) . . . . ?
C24 P2 C21 C22 82.53(16) . . . . ?
C24 P2 C21 C23 -44.44(18) . . . . ?
C27 C28 C29 Ru 53.21(17) . . . . ?
C27 C28 C29 C30 -6.2(3) . . . . ?
C28 C27 C32 Ru -53.95(17) . . . . ?
C28 C27 C32 C31 1.1(3) . . . . ?
C28 C27 C33 C34 14.0(3) . . . . ?
C28 C27 C33 C35 -110.3(3) . . . . ?
C28 C29 C30 Ru 60.66(16) . . . . ?
C28 C29 C30 C31 5.7(3) . . . . ?
C28 C29 C30 C36 -170.34(18) . . . . ?
C29 C30 C31 Ru 54.07(15) . . . . ?
C29 C30 C31 C32 -1.8(3) . . . . ?
C30 C31 C32 Ru 55.16(17) . . . . ?
C30 C31 C32 C27 -1.5(3) . . . . ?
C32 C27 C28 Ru 53.20(16) . . . . ?
C32 C27 C28 C29 2.6(3) . . . . ?
C32 C27 C33 C34 -166.3(2) . . . . ?
C32 C27 C33 C35 69.3(3) . . . . ?
C33 C27 C28 Ru -127.17(19) . . . . ?
C33 C27 C28 C29 -177.76(18) . . . . ?
C33 C27 C32 Ru 126.40(18) . . . . ?
C33 C27 C32 C31 -178.56(18) . . . . ?
C36 C30 C31 Ru -130.05(18) . . . . ?
C36 C30 C31 C32 174.04(18) . . . . ?

loop_
_platon_squeeze_void_nr
_platon_squeeze_void_average_x
_platon_squeeze_void_average_y
_platon_squeeze_void_average_z
_platon_squeeze_void_volume
_platon_squeeze_void_count_electrons
_platon_squeeze_void_content
1 0.250 -0.023 0.250 430 108 'dichloromethane and pentane'
2 0.750 0.043 0.750 430 108 'dichloromethane and pentane'
